data_7214660
loop_
_publ_author_name
'Earl, Lyndsey D.'
'Patrick, Brian O.'
'Wolf, Michael O.'

_publ_section_title
;
 Synthesis, structure, and luminescent properties of
 oligothiophene-containing metal--organic frameworks
;
_journal_issue 18
_journal_name_full CrystEngComm
_journal_page_first 5801
_journal_paper_doi 10.1039/c2ce25529d
_journal_volume 14
_journal_year 2012
_chemical_formula_sum 'C24 H35 N O4 S2 Zn'
_chemical_formula_weight 531.02
_chemical_name_systematic
;
?
;
_space_group_IT_number 14
_symmetry_cell_setting monoclinic
_symmetry_space_group_name_Hall '-P 2yn'
_symmetry_space_group_name_H-M 'P 1 21/n 1'
_atom_sites_solution_hydrogens geom
_atom_sites_solution_primary direct
_atom_sites_solution_secondary difmap
_audit_creation_method SHELXL-97
_cell_angle_alpha 90.00
_cell_angle_beta 100.470(15)
_cell_angle_gamma 90.00
_cell_formula_units_Z 4
_cell_length_a 7.503(3)
_cell_length_b 18.281(6)
_cell_length_c 19.375(6)
_cell_measurement_temperature 100(2)
_cell_measurement_theta_max 18.74
_cell_measurement_theta_min 2.409
_cell_volume 2613.3(16)
_computing_structure_refinement 'SHELXL-97 (Sheldrick, 2008)'
_diffrn_ambient_temperature 100(2)
_diffrn_measured_fraction_theta_full 0.981
_diffrn_measured_fraction_theta_max 0.981
_diffrn_measurement_device_type 'Bruker X8 APEX II'
_diffrn_measurement_method 'area detector'
_diffrn_radiation_monochromator graphite
_diffrn_radiation_source 'fine-focus sealed tube'
_diffrn_radiation_type MoK\a
_diffrn_radiation_wavelength 0.71069
_diffrn_reflns_av_R_equivalents 0.1591
_diffrn_reflns_av_sigmaI/netI 0.2073
_diffrn_reflns_limit_h_max 8
_diffrn_reflns_limit_h_min -7
_diffrn_reflns_limit_k_max 17
_diffrn_reflns_limit_k_min -19
_diffrn_reflns_limit_l_max 18
_diffrn_reflns_limit_l_min -20
_diffrn_reflns_number 11499
_diffrn_reflns_theta_full 22.61
_diffrn_reflns_theta_max 22.61
_diffrn_reflns_theta_min 2.14
_exptl_absorpt_coefficient_mu 1.128
_exptl_absorpt_correction_T_max 0.9777
_exptl_absorpt_correction_T_min 0.6763
_exptl_absorpt_correction_type multi-scan
_exptl_crystal_colour colorless
_exptl_crystal_density_diffrn 1.350
_exptl_crystal_density_method 'not measured'
_exptl_crystal_description rod
_exptl_crystal_F_000 1120
_exptl_crystal_size_max 0.10
_exptl_crystal_size_mid 0.04
_exptl_crystal_size_min 0.02
_refine_diff_density_max 0.505
_refine_diff_density_min -0.754
_refine_diff_density_rms 0.126
_refine_ls_extinction_method none
_refine_ls_goodness_of_fit_ref 0.952
_refine_ls_hydrogen_treatment mixed
_refine_ls_matrix_type full
_refine_ls_number_parameters 293
_refine_ls_number_reflns 3392
_refine_ls_number_restraints 210
_refine_ls_restrained_S_all 0.925
_refine_ls_R_factor_all 0.1697
_refine_ls_R_factor_gt 0.0638
_refine_ls_shift/su_max 0.000
_refine_ls_shift/su_mean 0.000
_refine_ls_structure_factor_coef Fsqd
_refine_ls_weighting_details 'calc w=1/[\s^2^(Fo^2^)+(0.0759P)^2^+0.0000P] where P=(Fo^2^+2Fc^2^)/3'
_refine_ls_weighting_scheme calc
_refine_ls_wR_factor_gt 0.1349
_refine_ls_wR_factor_ref 0.1788
_reflns_number_gt 1687
_reflns_number_total 3392
_reflns_threshold_expression >2\s(I)
_cod_data_source_file c2ce25529d.txt
_cod_data_source_block 2
_cod_original_sg_symbol_H-M 'P 21/n'
_cod_database_code 7214660

loop_
_symmetry_equiv_pos_as_xyz
'x, y, z'
'-x+1/2, y+1/2, -z+1/2'
'-x, -y, -z'
'x-1/2, -y-1/2, z-1/2'

loop_
_atom_site_label
_atom_site_type_symbol
_atom_site_fract_x
_atom_site_fract_y
_atom_site_fract_z
_atom_site_U_iso_or_equiv
_atom_site_adp_type
_atom_site_occupancy
_atom_site_symmetry_multiplicity
_atom_site_calc_flag
_atom_site_refinement_flags
C1 C 0.0675(12) 0.0509(5) 0.8842(5) 0.020(2) Uani 1 1 d U
C2 C 0.0782(12) 0.0918(5) 0.8197(5) 0.023(2) Uani 1 1 d U
C3 C 0.1681(12) 0.0781(5) 0.7683(5) 0.025(3) Uani 1 1 d U
H3 H 0.2429 0.0361 0.7687 0.030 Uiso 1 1 calc R
C4 C 0.1467(12) 0.1296(5) 0.7125(5) 0.022(2) Uani 1 1 d U
C5 C 0.0344(12) 0.1871(5) 0.7283(5) 0.022(2) Uani 1 1 d U
C6 C -0.0090(12) 0.2554(5) 0.6878(4) 0.019(2) Uani 1 1 d U
C7 C 0.1109(12) 0.3099(5) 0.6794(5) 0.023(2) Uani 1 1 d U
C8 C 0.0196(13) 0.3676(5) 0.6385(5) 0.028(3) Uani 1 1 d U
H8 H 0.0811 0.4103 0.6276 0.034 Uiso 1 1 calc R
C9 C -0.1595(12) 0.3581(5) 0.6162(5) 0.020(2) Uani 1 1 d U
C10 C -0.2934(14) 0.4058(5) 0.5709(5) 0.024(2) Uani 1 1 d U
C11 C 0.2239(12) 0.1231(5) 0.6472(5) 0.022(2) Uani 1 1 d U
H11A H 0.3574 0.1196 0.6601 0.026 Uiso 1 1 calc R
H11B H 0.1951 0.1682 0.6191 0.026 Uiso 1 1 calc R
C12 C 0.1540(13) 0.0576(5) 0.6020(5) 0.034(3) Uani 1 1 d U
H12A H 0.1907 0.0122 0.6287 0.041 Uiso 1 1 calc R
H12B H 0.2111 0.0572 0.5598 0.041 Uiso 1 1 calc R
C13 C -0.0525(13) 0.0578(5) 0.5789(6) 0.041(3) Uani 1 1 d U
H13A H -0.1081 0.0630 0.6212 0.050 Uiso 1 1 calc R
H13B H -0.0898 0.0097 0.5577 0.050 Uiso 1 1 calc R
C14 C -0.1300(13) 0.1177(6) 0.5265(6) 0.042(3) Uani 1 1 d U
H14A H -0.0898 0.1660 0.5465 0.051 Uiso 1 1 calc R
H14B H -0.0806 0.1113 0.4829 0.051 Uiso 1 1 calc R
C15 C -0.3360(15) 0.1167(7) 0.5085(6) 0.061(4) Uani 1 1 d U
H15A H -0.3860 0.1204 0.5523 0.073 Uiso 1 1 calc R
H15B H -0.3766 0.0696 0.4857 0.073 Uiso 1 1 calc R
C16 C -0.4102(16) 0.1795(7) 0.4594(6) 0.068(4) Uani 1 1 d U
H16A H -0.5428 0.1771 0.4491 0.102 Uiso 1 1 calc R
H16B H -0.3629 0.1755 0.4157 0.102 Uiso 1 1 calc R
H16C H -0.3722 0.2263 0.4822 0.102 Uiso 1 1 calc R
C17 C 0.3100(12) 0.3111(5) 0.7098(5) 0.024(2) Uani 1 1 d U
H17A H 0.3604 0.2615 0.7064 0.029 Uiso 1 1 calc R
H17B H 0.3719 0.3446 0.6817 0.029 Uiso 1 1 calc R
C18 C 0.3491(12) 0.3351(5) 0.7849(5) 0.030(3) Uani 1 1 d U
H18A H 0.3026 0.2977 0.8140 0.036 Uiso 1 1 calc R
H18B H 0.2832 0.3812 0.7895 0.036 Uiso 1 1 calc R
C19 C 0.5514(13) 0.3471(6) 0.8132(5) 0.035(3) Uani 1 1 d U
H24A H 0.5705 0.3530 0.8648 0.042 Uiso 1 1 calc R
H24B H 0.6199 0.3034 0.8028 0.042 Uiso 1 1 calc R
C20 C 0.6245(12) 0.4145(5) 0.7809(5) 0.031(3) Uani 1 1 d U
H19A H 0.6024 0.4085 0.7292 0.037 Uiso 1 1 calc R
H19B H 0.5550 0.4578 0.7915 0.037 Uiso 1 1 calc R
C21 C 0.8224(12) 0.4292(5) 0.8057(6) 0.038(3) Uani 1 1 d U
H20A H 0.8932 0.3867 0.7941 0.046 Uiso 1 1 calc R
H20B H 0.8460 0.4348 0.8574 0.046 Uiso 1 1 calc R
C22 C 0.8870(13) 0.4985(5) 0.7724(5) 0.042(3) Uani 1 1 d U
H29A H 1.0168 0.5057 0.7899 0.062 Uiso 1 1 calc R
H29B H 0.8197 0.5410 0.7848 0.062 Uiso 1 1 calc R
H29C H 0.8657 0.4930 0.7212 0.062 Uiso 1 1 calc R
C23 C -0.3122(14) 0.1981(5) 0.9944(5) 0.040(3) Uani 1 1 d U
H30A H -0.2540 0.2033 1.0437 0.060 Uiso 1 1 calc R
H30B H -0.4176 0.2306 0.9845 0.060 Uiso 1 1 calc R
H30C H -0.2256 0.2112 0.9642 0.060 Uiso 1 1 calc R
C24 C -0.4656(13) 0.1139(5) 0.9066(5) 0.035(3) Uani 1 1 d U
H31A H -0.5074 0.0634 0.8980 0.052 Uiso 1 1 calc R
H31B H -0.3816 0.1263 0.8751 0.052 Uiso 1 1 calc R
H31C H -0.5699 0.1471 0.8979 0.052 Uiso 1 1 calc R
O1 O -0.0495(8) 0.0718(3) 0.9193(3) 0.0248(17) Uani 1 1 d U
O2 O 0.1775(8) -0.0022(3) 0.9002(3) 0.0241(16) Uani 1 1 d U
O3 O -0.4557(8) 0.3892(3) 0.5634(3) 0.0233(16) Uani 1 1 d U
O4 O -0.2206(8) 0.4585(3) 0.5437(3) 0.0290(17) Uani 1 1 d U
S1 S -0.0410(3) 0.17335(12) 0.80479(13) 0.0226(7) Uani 1 1 d U
S2 S -0.2270(3) 0.27446(13) 0.64695(13) 0.0229(7) Uani 1 1 d .
Zn1 Zn -0.15888(14) 0.04970(6) 1.00612(6) 0.0209(4) Uani 1 1 d .
N1 N -0.3715(12) 0.1215(4) 0.9806(5) 0.029(2) Uani 1 1 d U
H1 H -0.443(10) 0.107(5) 1.006(4) 0.01(3) Uiso 1 1 d .

loop_
_atom_site_aniso_label
_atom_site_aniso_U_11
_atom_site_aniso_U_22
_atom_site_aniso_U_33
_atom_site_aniso_U_23
_atom_site_aniso_U_13
_atom_site_aniso_U_12
C1 0.022(5) 0.011(5) 0.024(5) -0.001(5) -0.001(4) -0.012(5)
C2 0.029(5) 0.017(5) 0.025(5) -0.002(5) 0.007(4) 0.007(4)
C3 0.019(6) 0.024(6) 0.031(6) -0.001(5) 0.005(5) -0.001(5)
C4 0.021(5) 0.014(5) 0.031(5) -0.002(5) 0.002(4) -0.009(4)
C5 0.022(5) 0.016(6) 0.029(6) 0.003(5) 0.006(5) 0.000(5)
C6 0.026(6) 0.015(6) 0.016(5) -0.001(5) 0.004(4) 0.003(5)
C7 0.027(6) 0.010(5) 0.032(6) -0.002(5) 0.006(5) -0.004(5)
C8 0.029(6) 0.009(6) 0.044(7) -0.001(5) -0.002(5) -0.004(5)
C9 0.026(5) 0.007(4) 0.025(5) 0.000(4) 0.000(4) -0.005(4)
C10 0.029(5) 0.011(5) 0.028(5) 0.004(4) -0.003(4) 0.007(5)
C11 0.030(6) 0.008(5) 0.031(6) 0.004(5) 0.012(5) 0.008(5)
C12 0.045(7) 0.013(6) 0.046(7) -0.001(6) 0.013(5) 0.005(5)
C13 0.039(6) 0.021(6) 0.062(8) -0.006(6) 0.001(6) 0.005(5)
C14 0.040(7) 0.030(7) 0.053(8) 0.002(6) 0.001(6) 0.014(6)
C15 0.063(8) 0.052(8) 0.058(9) -0.025(7) -0.016(7) 0.013(7)
C16 0.079(10) 0.055(9) 0.059(9) -0.020(8) -0.016(7) 0.035(8)
C17 0.024(6) 0.017(6) 0.026(6) -0.001(5) -0.011(5) -0.005(5)
C18 0.029(6) 0.022(6) 0.039(7) 0.002(5) 0.003(5) -0.003(5)
C19 0.030(6) 0.034(7) 0.039(7) 0.004(6) -0.004(5) 0.004(5)
C20 0.043(7) 0.024(6) 0.026(6) -0.005(5) 0.009(5) -0.013(5)
C21 0.031(6) 0.027(7) 0.055(8) -0.013(6) 0.003(5) -0.006(5)
C22 0.040(7) 0.026(7) 0.055(8) -0.001(6) 0.000(6) -0.013(6)
C23 0.049(6) 0.017(5) 0.049(6) -0.001(5) -0.001(5) 0.010(5)
C24 0.032(6) 0.021(6) 0.045(8) 0.011(6) -0.009(6) 0.007(5)
O1 0.028(4) 0.024(4) 0.023(4) 0.009(3) 0.008(3) 0.002(3)
O2 0.033(4) 0.009(4) 0.028(4) 0.007(3) 0.000(3) 0.005(3)
O3 0.024(4) 0.012(4) 0.032(4) 0.007(3) -0.002(3) 0.000(3)
O4 0.031(4) 0.013(4) 0.040(4) 0.009(4) -0.001(3) -0.002(3)
S1 0.0290(15) 0.0084(13) 0.0299(16) 0.0017(12) 0.0042(12) 0.0014(12)
S2 0.0255(14) 0.0099(14) 0.0316(16) 0.0022(12) 0.0007(12) 0.0007(11)
Zn1 0.0251(6) 0.0071(6) 0.0283(7) -0.0005(6) -0.0007(5) 0.0018(6)
N1 0.036(6) 0.014(5) 0.036(6) 0.012(5) 0.002(5) -0.001(4)

loop_
_atom_type_symbol
_atom_type_description
_atom_type_scat_dispersion_real
_atom_type_scat_dispersion_imag
_atom_type_scat_source
C C 0.0033 0.0016 'International Tables Vol C Tables 4.2.6.8 and 6.1.1.4'
H H 0.0000 0.0000 'International Tables Vol C Tables 4.2.6.8 and 6.1.1.4'
O O 0.0106 0.0060 'International Tables Vol C Tables 4.2.6.8 and 6.1.1.4'
S S 0.1246 0.1234 'International Tables Vol C Tables 4.2.6.8 and 6.1.1.4'
Zn Zn 0.2839 1.4301 'International Tables Vol C Tables 4.2.6.8 and 6.1.1.4'
N N 0.0061 0.0033 'International Tables Vol C Tables 4.2.6.8 and 6.1.1.4'

loop_
_geom_angle_atom_site_label_1
_geom_angle_atom_site_label_2
_geom_angle_atom_site_label_3
_geom_angle
_geom_angle_site_symmetry_1
_geom_angle_site_symmetry_3
O1 C1 O2 125.6(9) . .
O1 C1 C2 117.0(9) . .
O2 C1 C2 117.4(9) . .
C3 C2 C1 131.1(9) . .
C3 C2 S1 110.7(8) . .
C1 C2 S1 118.1(7) . .
C2 C3 C4 116.4(9) . .
C2 C3 H3 121.8 . .
C4 C3 H3 121.8 . .
C5 C4 C3 108.5(9) . .
C5 C4 C11 125.5(8) . .
C3 C4 C11 125.9(9) . .
C4 C5 C6 126.5(9) . .
C4 C5 S1 112.6(7) . .
C6 C5 S1 120.8(7) . .
C7 C6 C5 126.2(8) . .
C7 C6 S2 112.9(7) . .
C5 C6 S2 121.0(7) . .
C6 C7 C8 110.2(8) . .
C6 C7 C17 126.2(9) . .
C8 C7 C17 123.6(8) . .
C9 C8 C7 115.9(9) . .
C9 C8 H8 122.0 . .
C7 C8 H8 122.0 . .
C8 C9 C10 129.9(9) . .
C8 C9 S2 109.7(7) . .
C10 C9 S2 120.4(7) . .
O3 C10 O4 128.8(8) . .
O3 C10 C9 118.0(9) . .
O4 C10 C9 113.2(8) . .
C4 C11 C12 113.9(8) . .
C4 C11 H11A 108.8 . .
C12 C11 H11A 108.8 . .
C4 C11 H11B 108.8 . .
C12 C11 H11B 108.8 . .
H11A C11 H11B 107.7 . .
C11 C12 C13 113.0(8) . .
C11 C12 H12A 109.0 . .
C13 C12 H12A 109.0 . .
C11 C12 H12B 109.0 . .
C13 C12 H12B 109.0 . .
H12A C12 H12B 107.8 . .
C12 C13 C14 115.9(9) . .
C12 C13 H13A 108.3 . .
C14 C13 H13A 108.3 . .
C12 C13 H13B 108.3 . .
C14 C13 H13B 108.3 . .
H13A C13 H13B 107.4 . .
C15 C14 C13 113.0(10) . .
C15 C14 H14A 109.0 . .
C13 C14 H14A 109.0 . .
C15 C14 H14B 109.0 . .
C13 C14 H14B 109.0 . .
H14A C14 H14B 107.8 . .
C14 C15 C16 112.0(11) . .
C14 C15 H15A 109.2 . .
C16 C15 H15A 109.2 . .
C14 C15 H15B 109.2 . .
C16 C15 H15B 109.2 . .
H15A C15 H15B 107.9 . .
C15 C16 H16A 109.5 . .
C15 C16 H16B 109.5 . .
H16A C16 H16B 109.5 . .
C15 C16 H16C 109.5 . .
H16A C16 H16C 109.5 . .
H16B C16 H16C 109.5 . .
C18 C17 C7 113.0(8) . .
C18 C17 H17A 109.0 . .
C7 C17 H17A 109.0 . .
C18 C17 H17B 109.0 . .
C7 C17 H17B 109.0 . .
H17A C17 H17B 107.8 . .
C17 C18 C19 113.3(8) . .
C17 C18 H18A 108.9 . .
C19 C18 H18A 108.9 . .
C17 C18 H18B 108.9 . .
C19 C18 H18B 108.9 . .
H18A C18 H18B 107.7 . .
C20 C19 C18 112.0(8) . .
C20 C19 H24A 109.2 . .
C18 C19 H24A 109.2 . .
C20 C19 H24B 109.2 . .
C18 C19 H24B 109.2 . .
H24A C19 H24B 107.9 . .
C21 C20 C19 114.9(8) . .
C21 C20 H19A 108.5 . .
C19 C20 H19A 108.5 . .
C21 C20 H19B 108.5 . .
C19 C20 H19B 108.5 . .
H19A C20 H19B 107.5 . .
C20 C21 C22 112.5(8) . .
C20 C21 H20A 109.1 . .
C22 C21 H20A 109.1 . .
C20 C21 H20B 109.1 . .
C22 C21 H20B 109.1 . .
H20A C21 H20B 107.8 . .
C21 C22 H29A 109.5 . .
C21 C22 H29B 109.5 . .
H29A C22 H29B 109.5 . .
C21 C22 H29C 109.5 . .
H29A C22 H29C 109.5 . .
H29B C22 H29C 109.5 . .
N1 C23 H30A 109.5 . .
N1 C23 H30B 109.5 . .
H30A C23 H30B 109.5 . .
N1 C23 H30C 109.5 . .
H30A C23 H30C 109.5 . .
H30B C23 H30C 109.5 . .
N1 C24 H31A 109.5 . .
N1 C24 H31B 109.5 . .
H31A C24 H31B 109.5 . .
N1 C24 H31C 109.5 . .
H31A C24 H31C 109.5 . .
H31B C24 H31C 109.5 . .
C1 O1 Zn1 143.7(6) . .
C1 O2 Zn1 113.3(6) . 3_557
C10 O3 Zn1 123.3(6) . 4_565
C10 O4 Zn1 128.8(6) . 2_456
C5 S1 C2 91.7(5) . .
C6 S2 C9 91.4(4) . .
O2 Zn1 O1 156.9(2) 3_557 .
O2 Zn1 O3 85.1(2) 3_557 4_666
O1 Zn1 O3 88.2(2) . 4_666
O2 Zn1 O4 88.7(2) 3_557 2_446
O1 Zn1 O4 88.9(3) . 2_446
O3 Zn1 O4 156.9(2) 4_666 2_446
O2 Zn1 N1 108.1(3) 3_557 .
O1 Zn1 N1 94.9(3) . .
O3 Zn1 N1 104.6(3) 4_666 .
O4 Zn1 N1 98.6(3) 2_446 .
O2 Zn1 Zn1 89.77(18) 3_557 3_557
O1 Zn1 Zn1 67.40(17) . 3_557
O3 Zn1 Zn1 81.44(18) 4_666 3_557
O4 Zn1 Zn1 76.27(18) 2_446 3_557
N1 Zn1 Zn1 161.4(3) . 3_557
C23 N1 C24 109.7(8) . .
C23 N1 Zn1 111.5(6) . .
C24 N1 Zn1 112.6(6) . .
C23 N1 H1 113(6) . .
C24 N1 H1 107(6) . .
Zn1 N1 H1 102(6) . .

loop_
_geom_bond_atom_site_label_1
_geom_bond_atom_site_label_2
_geom_bond_distance
_geom_bond_site_symmetry_2
C1 O1 1.262(10) .
C1 O2 1.275(10) .
C1 C2 1.471(13) .
C2 C3 1.325(12) .
C2 S1 1.736(9) .
C3 C4 1.419(13) .
C3 H3 0.9500 .
C4 C5 1.416(12) .
C4 C11 1.490(12) .
C5 C6 1.480(12) .
C5 S1 1.698(9) .
C6 C7 1.371(12) .
C6 S2 1.719(9) .
C7 C8 1.418(12) .
C7 C17 1.503(12) .
C8 C9 1.346(12) .
C8 H8 0.9500 .
C9 C10 1.490(12) .
C9 S2 1.750(9) .
C10 O3 1.237(10) .
C10 O4 1.268(11) .
C11 C12 1.519(12) .
C11 H11A 0.9900 .
C11 H11B 0.9900 .
C12 C13 1.532(13) .
C12 H12A 0.9900 .
C12 H12B 0.9900 .
C13 C14 1.534(13) .
C13 H13A 0.9900 .
C13 H13B 0.9900 .
C14 C15 1.521(14) .
C14 H14A 0.9900 .
C14 H14B 0.9900 .
C15 C16 1.529(15) .
C15 H15A 0.9900 .
C15 H15B 0.9900 .
C16 H16A 0.9800 .
C16 H16B 0.9800 .
C16 H16C 0.9800 .
C17 C18 1.496(12) .
C17 H17A 0.9900 .
C17 H17B 0.9900 .
C18 C19 1.533(12) .
C18 H18A 0.9900 .
C18 H18B 0.9900 .
C19 C20 1.529(13) .
C19 H24A 0.9900 .
C19 H24B 0.9900 .
C20 C21 1.500(12) .
C20 H19A 0.9900 .
C20 H19B 0.9900 .
C21 C22 1.540(13) .
C21 H20A 0.9900 .
C21 H20B 0.9900 .
C22 H29A 0.9800 .
C22 H29B 0.9800 .
C22 H29C 0.9800 .
C23 N1 1.480(12) .
C23 H30A 0.9800 .
C23 H30B 0.9800 .
C23 H30C 0.9800 .
C24 N1 1.485(12) .
C24 H31A 0.9800 .
C24 H31B 0.9800 .
C24 H31C 0.9800 .
O1 Zn1 2.042(6) .
O2 Zn1 2.039(6) 3_557
O3 Zn1 2.047(6) 4_565
O4 Zn1 2.052(6) 2_456
Zn1 O2 2.039(6) 3_557
Zn1 O3 2.047(6) 4_666
Zn1 O4 2.052(6) 2_446
Zn1 N1 2.056(8) .
Zn1 Zn1 3.041(2) 3_557
N1 H1 0.83(8) .

loop_
_geom_torsion_atom_site_label_1
_geom_torsion_atom_site_label_2
_geom_torsion_atom_site_label_3
_geom_torsion_atom_site_label_4
_geom_torsion
_geom_torsion_site_symmetry_1
_geom_torsion_site_symmetry_4
O1 C1 C2 C3 -170.3(10) . .
O2 C1 C2 C3 10.0(15) . .
O1 C1 C2 S1 10.7(11) . .
O2 C1 C2 S1 -169.0(6) . .
C1 C2 C3 C4 179.5(9) . .
S1 C2 C3 C4 -1.5(11) . .
C2 C3 C4 C5 2.5(11) . .
C2 C3 C4 C11 -175.6(9) . .
C3 C4 C5 C6 173.9(8) . .
C11 C4 C5 C6 -8.0(14) . .
C3 C4 C5 S1 -2.3(9) . .
C11 C4 C5 S1 175.8(7) . .
C4 C5 C6 C7 -65.8(14) . .
S1 C5 C6 C7 110.1(10) . .
C4 C5 C6 S2 115.7(9) . .
S1 C5 C6 S2 -68.3(9) . .
C5 C6 C7 C8 -178.7(9) . .
S2 C6 C7 C8 -0.1(10) . .
C5 C6 C7 C17 -0.1(16) . .
S2 C6 C7 C17 178.4(8) . .
C6 C7 C8 C9 -0.5(13) . .
C17 C7 C8 C9 -179.1(9) . .
C7 C8 C9 C10 -177.6(9) . .
C7 C8 C9 S2 0.9(11) . .
C8 C9 C10 O3 -172.4(10) . .
S2 C9 C10 O3 9.2(12) . .
C8 C9 C10 O4 8.8(15) . .
S2 C9 C10 O4 -169.5(7) . .
C5 C4 C11 C12 -115.3(10) . .
C3 C4 C11 C12 62.5(11) . .
C4 C11 C12 C13 58.6(11) . .
C11 C12 C13 C14 68.6(12) . .
C12 C13 C14 C15 -177.4(9) . .
C13 C14 C15 C16 176.8(9) . .
C6 C7 C17 C18 -81.0(12) . .
C8 C7 C17 C18 97.3(11) . .
C7 C17 C18 C19 -171.7(8) . .
C17 C18 C19 C20 70.2(11) . .
C18 C19 C20 C21 -179.4(8) . .
C19 C20 C21 C22 -178.9(9) . .
O2 C1 O1 Zn1 -2.4(16) . .
C2 C1 O1 Zn1 177.9(6) . .
O1 C1 O2 Zn1 -3.3(11) . 3_557
C2 C1 O2 Zn1 176.3(6) . 3_557
O4 C10 O3 Zn1 -3.8(14) . 4_565
C9 C10 O3 Zn1 177.7(6) . 4_565
O3 C10 O4 Zn1 14.4(15) . 2_456
C9 C10 O4 Zn1 -167.0(6) . 2_456
C4 C5 S1 C2 1.4(7) . .
C6 C5 S1 C2 -175.1(7) . .
C3 C2 S1 C5 0.1(8) . .
C1 C2 S1 C5 179.2(7) . .
C7 C6 S2 C9 0.5(8) . .
C5 C6 S2 C9 179.1(8) . .
C8 C9 S2 C6 -0.8(8) . .
C10 C9 S2 C6 177.9(8) . .
C1 O1 Zn1 O2 13.2(13) . 3_557
C1 O1 Zn1 O3 86.1(10) . 4_666
C1 O1 Zn1 O4 -70.9(10) . 2_446
C1 O1 Zn1 N1 -169.5(10) . .
C1 O1 Zn1 Zn1 4.6(9) . 3_557
O2 Zn1 N1 C23 102.8(7) 3_557 .
O1 Zn1 N1 C23 -76.1(7) . .
O3 Zn1 N1 C23 13.3(8) 4_666 .
O4 Zn1 N1 C23 -165.8(7) 2_446 .
Zn1 Zn1 N1 C23 -93.6(10) 3_557 .
O2 Zn1 N1 C24 -133.4(7) 3_557 .
O1 Zn1 N1 C24 47.7(7) . .
O3 Zn1 N1 C24 137.1(7) 4_666 .
O4 Zn1 N1 C24 -41.9(7) 2_446 .
Zn1 Zn1 N1 C24 30.3(13) 3_557 .
